data_4309073
loop_
_publ_author_name
'Christian J. Doonan'
'Andrew J. Millar'
'David J. Nielsen'
'Charles G. Young'

_publ_section_title
;
cis-Dioxomolybdenum(VI) and Oxo(phosphine oxide)molybdenum(IV) Complexes:
Steric and Electronic Fine-Tuning of cis-[MoOS]2+ Precursors
;
_journal_name_full 'Inorganic Chemistry'
_journal_page_first 4506
_journal_page_last 4514
_journal_paper_doi 10.1021/ic050052v
_journal_volume 44
_journal_year 2005
_chemical_formula_sum 'C26 H37 B Mo N6 O3'
_chemical_formula_weight 588.37
_chemical_name_systematic
;
cis-(2,6-dimethylphenolato){hydrotris(3-isopropyl-
pyrazol-1-yl)borato}dioxomolybdenum(VI)
;
_space_group_IT_number 61
_symmetry_cell_setting orthorhombic
_symmetry_space_group_name_Hall '-P 2ac 2ab'
_symmetry_space_group_name_H-M 'P b c a'
_atom_sites_solution_hydrogens geom
_atom_sites_solution_primary direct
_atom_sites_solution_secondary difmap
_audit_creation_method SHELXL-97
_cell_angle_alpha 90.00
_cell_angle_beta 90.00
_cell_angle_gamma 90.00
_cell_formula_units_Z 8
_cell_length_a 10.800(4)
_cell_length_b 17.992(6)
_cell_length_c 29.635(10)
_cell_measurement_reflns_used 5342
_cell_measurement_temperature 293(2)
_cell_measurement_theta_max 24.27
_cell_measurement_theta_min 2.30
_cell_volume 5758(3)
_computing_cell_refinement 'Bruker SMART'
_computing_data_collection 'Bruker SMART'
_computing_data_reduction 'Bruker SAINT'
_computing_molecular_graphics 'Bruker SHELXTL'
_computing_publication_material 'Bruker SHELXTL'
_computing_structure_refinement 'SHELXL-97 (Sheldrick, 1997)'
_computing_structure_solution 'Bruker SHELXTL'
_diffrn_ambient_temperature 293(2)
_diffrn_measured_fraction_theta_full 0.982
_diffrn_measured_fraction_theta_max 0.982
_diffrn_measurement_device_type 'CCD area detector'
_diffrn_measurement_method 'phi and omega scans'
_diffrn_radiation_monochromator graphite
_diffrn_radiation_source 'fine-focus sealed tube'
_diffrn_radiation_type MoK\a
_diffrn_radiation_wavelength 0.71073
_diffrn_reflns_av_R_equivalents 0.1089
_diffrn_reflns_av_sigmaI/netI 0.0671
_diffrn_reflns_limit_h_max 12
_diffrn_reflns_limit_h_min -14
_diffrn_reflns_limit_k_max 19
_diffrn_reflns_limit_k_min -23
_diffrn_reflns_limit_l_max 37
_diffrn_reflns_limit_l_min -38
_diffrn_reflns_number 34654
_diffrn_reflns_theta_full 27.69
_diffrn_reflns_theta_max 27.69
_diffrn_reflns_theta_min 1.37
_exptl_absorpt_coefficient_mu 0.492
_exptl_absorpt_correction_type none
_exptl_crystal_colour orange
_exptl_crystal_density_diffrn 1.357
_exptl_crystal_density_method 'not measured'
_exptl_crystal_description rod
_exptl_crystal_F_000 2448
_exptl_crystal_size_max 0.40
_exptl_crystal_size_mid 0.10
_exptl_crystal_size_min 0.10
_refine_diff_density_max 0.710
_refine_diff_density_min -1.338
_refine_diff_density_rms 0.089
_refine_ls_extinction_method none
_refine_ls_goodness_of_fit_ref 1.260
_refine_ls_hydrogen_treatment mixed
_refine_ls_matrix_type full
_refine_ls_number_parameters 334
_refine_ls_number_reflns 6621
_refine_ls_number_restraints 0
_refine_ls_restrained_S_all 1.260
_refine_ls_R_factor_all 0.1020
_refine_ls_R_factor_gt 0.0815
_refine_ls_shift/su_max 0.000
_refine_ls_shift/su_mean 0.000
_refine_ls_structure_factor_coef Fsqd
_refine_ls_weighting_details 'calc w=1/[\s^2^(Fo^2^)+(0.0311P)^2^+13.4786P] where P=(Fo^2^+2Fc^2^)/3'
_refine_ls_weighting_scheme calc
_refine_ls_wR_factor_gt 0.1561
_refine_ls_wR_factor_ref 0.1644
_reflns_number_gt 5394
_reflns_number_total 6621
_reflns_threshold_expression >2sigma(I)
_cod_data_source_file ic050052vsi20041222_062719_3.cif
_cod_data_source_block Complex_3
_cod_depositor_comments
;
The following automatic conversions were performed:
'_symmetry_cell_setting' value 'Orthorhombic' changed to 'orthorhombic'
according to '/home/saulius/struct/CIF-dictionaries/cif_core.dic'
dictionary named 'cif_core.dic' version 2.4.1 from 2010-06-29.

Automatic conversion script
Id: cif_fix_enum 1527 2010-12-29 10:47:43Z saulius 
;
_cod_original_cell_volume 5759(3)
_cod_database_code 4309073

loop_
_symmetry_equiv_pos_as_xyz
'x, y, z'
'-x+1/2, -y, z+1/2'
'-x, y+1/2, -z+1/2'
'x+1/2, -y+1/2, -z'
'-x, -y, -z'
'x-1/2, y, -z-1/2'
'x, -y-1/2, z-1/2'
'-x-1/2, y-1/2, z'

loop_
_atom_site_label
_atom_site_type_symbol
_atom_site_fract_x
_atom_site_fract_y
_atom_site_fract_z
_atom_site_U_iso_or_equiv
_atom_site_adp_type
_atom_site_occupancy
_atom_site_symmetry_multiplicity
_atom_site_calc_flag
_atom_site_refinement_flags
_atom_site_disorder_assembly
_atom_site_disorder_group
Mo Mo 0.33626(4) 0.12774(2) 0.589086(14) 0.03211(14) Uani 1 1 d . . .
O1 O 0.3865(4) 0.0434(2) 0.62241(12) 0.0407(9) Uani 1 1 d . . .
O3 O 0.2819(4) 0.0869(2) 0.54147(12) 0.0446(9) Uani 1 1 d . . .
N12 N 0.1619(5) 0.2674(2) 0.60164(16) 0.0455(11) Uani 1 1 d . . .
O2 O 0.4723(4) 0.1662(2) 0.57262(12) 0.0457(9) Uani 1 1 d . . .
N31 N 0.3599(4) 0.1964(2) 0.65685(14) 0.0375(10) Uani 1 1 d . . .
N22 N 0.0864(4) 0.1615(3) 0.64791(15) 0.0414(11) Uani 1 1 d . . .
N21 N 0.1445(4) 0.1081(2) 0.62269(15) 0.0367(10) Uani 1 1 d . . .
C23 C -0.0157(5) 0.1338(4) 0.6662(2) 0.0564(16) Uani 1 1 d . . .
H23 H -0.0706 0.1596 0.6847 0.068 Uiso 1 1 calc R . .
C33 C 0.3040(6) 0.2734(3) 0.71099(18) 0.0463(14) Uani 1 1 d . . .
H33 H 0.2570 0.3056 0.7286 0.056 Uiso 1 1 calc R . .
N11 N 0.2384(4) 0.2315(2) 0.57172(14) 0.0381(10) Uani 1 1 d . . .
N32 N 0.2639(4) 0.2376(2) 0.67380(14) 0.0373(10) Uani 1 1 d . . .
C1 C 0.4709(5) 0.0015(3) 0.64452(18) 0.0341(11) Uani 1 1 d . . .
C35 C 0.4581(5) 0.2071(3) 0.68378(17) 0.0397(12) Uani 1 1 d . . .
C38 C 0.6394(6) 0.1370(4) 0.7156(2) 0.0619(18) Uani 1 1 d . . .
H38A H 0.7188 0.1168 0.7077 0.093 Uiso 1 1 calc R . .
H38B H 0.5860 0.0976 0.7256 0.093 Uiso 1 1 calc R . .
H38C H 0.6493 0.1727 0.7394 0.093 Uiso 1 1 calc R . .
C2 C 0.5769(5) -0.0232(3) 0.6222(2) 0.0444(13) Uani 1 1 d . . .
C16 C 0.3071(7) 0.2457(4) 0.49151(19) 0.0557(17) Uani 1 1 d . . .
H16 H 0.3749 0.2131 0.5011 0.067 Uiso 1 1 calc R . .
B1 B 0.1387(6) 0.2400(4) 0.6501(2) 0.0462(16) Uani 1 1 d . . .
H1 H 0.0816 0.2734 0.6659 0.055 Uiso 1 1 calc R . .
C6 C 0.4463(6) -0.0179(3) 0.68940(19) 0.0474(14) Uani 1 1 d . . .
C37 C 0.6670(7) 0.2360(4) 0.6576(2) 0.073(2) Uani 1 1 d . . .
H37A H 0.7474 0.2157 0.6513 0.110 Uiso 1 1 calc R . .
H37B H 0.6741 0.2739 0.6802 0.110 Uiso 1 1 calc R . .
H37C H 0.6332 0.2570 0.6305 0.110 Uiso 1 1 calc R . .
C26 C 0.1035(6) -0.0242(3) 0.6008(2) 0.0509(15) Uani 1 1 d . . .
H26 H 0.1918 -0.0241 0.5933 0.061 Uiso 1 1 calc R . .
C36 C 0.5824(5) 0.1748(3) 0.67448(18) 0.0437(13) Uani 1 1 d . . .
H36 H 0.5737 0.1377 0.6505 0.052 Uiso 1 1 calc R . .
C25 C 0.0745(5) 0.0465(3) 0.62618(18) 0.0390(12) Uani 1 1 d . . .
C4 C 0.6348(8) -0.0864(4) 0.6906(3) 0.076(2) Uani 1 1 d . . .
H4 H 0.6908 -0.1161 0.7062 0.091 Uiso 1 1 calc R . .
C8 C 0.3317(7) 0.0113(4) 0.7124(2) 0.071(2) Uani 1 1 d . . .
H8A H 0.3285 -0.0072 0.7428 0.106 Uiso 1 1 calc R . .
H8B H 0.2597 -0.0050 0.6962 0.106 Uiso 1 1 calc R . .
H8C H 0.3340 0.0646 0.7129 0.106 Uiso 1 1 calc R . .
C27 C 0.0308(10) -0.0255(5) 0.5574(3) 0.109(4) Uani 1 1 d . . .
H27A H 0.0496 -0.0702 0.5411 0.163 Uiso 1 1 calc R . .
H27B H 0.0527 0.0169 0.5394 0.163 Uiso 1 1 calc R . .
H27C H -0.0561 -0.0241 0.5641 0.163 Uiso 1 1 calc R . .
C13 C 0.1151(7) 0.3278(3) 0.5806(2) 0.0593(18) Uani 1 1 d . . .
H13 H 0.0606 0.3619 0.5933 0.071 Uiso 1 1 calc R . .
C15 C 0.2372(6) 0.2700(3) 0.53258(18) 0.0439(14) Uani 1 1 d . . .
C14 C 0.1603(7) 0.3306(4) 0.5381(2) 0.068(2) Uani 1 1 d . . .
H14 H 0.1429 0.3668 0.5166 0.081 Uiso 1 1 calc R . .
C34 C 0.4245(6) 0.2548(3) 0.71867(19) 0.0506(15) Uani 1 1 d . . .
H34 H 0.4742 0.2708 0.7424 0.061 Uiso 1 1 calc R . .
C24 C -0.0270(6) 0.0607(4) 0.6535(2) 0.0579(17) Uani 1 1 d . . .
H24 H -0.0896 0.0277 0.6615 0.070 Uiso 1 1 calc R . .
C3 C 0.6585(6) -0.0675(4) 0.6466(3) 0.067(2) Uani 1 1 d . . .
H3 H 0.7304 -0.0847 0.6328 0.081 Uiso 1 1 calc R . .
C5 C 0.5306(8) -0.0621(4) 0.7117(2) 0.069(2) Uani 1 1 d . . .
H5 H 0.5160 -0.0755 0.7416 0.083 Uiso 1 1 calc R . .
C17 C 0.2205(9) 0.2014(5) 0.4607(2) 0.089(3) Uani 1 1 d . . .
H17A H 0.2648 0.1858 0.4343 0.133 Uiso 1 1 calc R . .
H17B H 0.1519 0.2321 0.4520 0.133 Uiso 1 1 calc R . .
H17C H 0.1904 0.1585 0.4766 0.133 Uiso 1 1 calc R . .
C18 C 0.3625(10) 0.3118(5) 0.4657(3) 0.101(3) Uani 1 1 d . . .
H18A H 0.4062 0.2940 0.4396 0.152 Uiso 1 1 calc R . .
H18B H 0.4188 0.3382 0.4850 0.152 Uiso 1 1 calc R . .
H18C H 0.2972 0.3446 0.4563 0.152 Uiso 1 1 calc R . .
C28 C 0.0764(10) -0.0932(4) 0.6294(3) 0.102(3) Uani 1 1 d . . .
H28A H 0.1233 -0.0909 0.6568 0.153 Uiso 1 1 calc R . .
H28B H 0.0992 -0.1369 0.6128 0.153 Uiso 1 1 calc R . .
H28C H -0.0104 -0.0950 0.6364 0.153 Uiso 1 1 calc R . .
C7 C 0.6016(7) -0.0029(4) 0.5739(2) 0.069(2) Uani 1 1 d . . .
H7A H 0.6780 -0.0251 0.5644 0.104 Uiso 1 1 calc R . .
H7B H 0.6075 0.0502 0.5713 0.104 Uiso 1 1 calc R . .
H7C H 0.5352 -0.0206 0.5553 0.104 Uiso 1 1 calc R . .

loop_
_atom_site_aniso_label
_atom_site_aniso_U_11
_atom_site_aniso_U_22
_atom_site_aniso_U_33
_atom_site_aniso_U_23
_atom_site_aniso_U_13
_atom_site_aniso_U_12
Mo 0.0377(2) 0.0306(2) 0.0280(2) -0.00169(18) -0.00216(18) 0.00679(19)
O1 0.045(2) 0.039(2) 0.038(2) 0.0078(16) 0.0015(16) 0.0123(17)
O3 0.059(2) 0.035(2) 0.040(2) -0.0088(17) -0.0097(18) 0.0039(18)
N12 0.053(3) 0.035(2) 0.048(3) -0.007(2) -0.003(2) 0.014(2)
O2 0.044(2) 0.054(2) 0.040(2) 0.0045(18) 0.0043(17) -0.0015(19)
N31 0.041(3) 0.038(2) 0.034(2) -0.0032(19) -0.0017(18) -0.0011(19)
N22 0.036(2) 0.042(3) 0.046(3) -0.010(2) 0.004(2) 0.004(2)
N21 0.033(2) 0.033(2) 0.044(2) -0.0012(19) -0.0015(18) 0.0052(18)
C23 0.037(3) 0.070(4) 0.062(4) -0.016(3) 0.007(3) -0.002(3)
C33 0.061(4) 0.046(3) 0.032(3) -0.015(2) 0.011(3) -0.011(3)
N11 0.056(3) 0.031(2) 0.028(2) -0.0053(18) -0.0054(19) 0.012(2)
N32 0.043(3) 0.038(2) 0.031(2) -0.0100(19) 0.0043(18) -0.001(2)
C1 0.037(3) 0.022(2) 0.043(3) -0.001(2) -0.007(2) -0.002(2)
C35 0.053(3) 0.037(3) 0.029(3) 0.005(2) -0.004(2) -0.011(2)
C38 0.062(4) 0.061(4) 0.063(4) 0.013(3) -0.019(3) -0.009(3)
C2 0.044(3) 0.032(3) 0.057(4) -0.004(3) -0.002(3) 0.001(2)
C16 0.081(5) 0.052(4) 0.034(3) 0.005(3) 0.002(3) 0.016(3)
B1 0.048(4) 0.042(4) 0.049(4) -0.012(3) 0.009(3) 0.010(3)
C6 0.065(4) 0.033(3) 0.045(3) 0.007(2) -0.010(3) -0.008(3)
C37 0.058(4) 0.090(6) 0.072(5) 0.033(4) -0.008(4) -0.015(4)
C26 0.046(3) 0.043(3) 0.063(4) -0.007(3) -0.009(3) -0.005(3)
C36 0.048(3) 0.046(3) 0.037(3) -0.001(2) -0.011(2) -0.004(3)
C25 0.037(3) 0.037(3) 0.042(3) -0.001(2) -0.006(2) -0.002(2)
C4 0.088(6) 0.051(4) 0.088(6) 0.005(4) -0.045(5) 0.020(4)
C8 0.089(6) 0.075(5) 0.049(4) 0.011(4) 0.015(4) -0.004(4)
C27 0.142(9) 0.082(6) 0.103(7) -0.044(5) -0.052(6) 0.014(6)
C13 0.076(5) 0.044(3) 0.057(4) -0.003(3) -0.002(3) 0.029(3)
C15 0.062(4) 0.037(3) 0.033(3) 0.003(2) -0.012(3) 0.012(3)
C14 0.103(6) 0.047(4) 0.052(4) 0.010(3) -0.005(4) 0.034(4)
C34 0.066(4) 0.050(3) 0.036(3) -0.007(3) -0.008(3) -0.014(3)
C24 0.046(4) 0.059(4) 0.069(4) -0.002(3) 0.006(3) -0.014(3)
C3 0.052(4) 0.046(4) 0.104(6) -0.016(4) -0.017(4) 0.020(3)
C5 0.111(7) 0.045(4) 0.051(4) 0.007(3) -0.025(4) 0.009(4)
C17 0.133(8) 0.088(6) 0.045(4) -0.020(4) -0.032(4) 0.032(6)
C18 0.163(10) 0.072(6) 0.068(5) 0.012(4) 0.035(6) 0.010(6)
C28 0.133(9) 0.045(4) 0.128(8) 0.018(5) 0.020(7) -0.003(5)
C7 0.074(5) 0.060(4) 0.075(5) -0.005(4) 0.031(4) 0.010(4)

loop_
_atom_type_symbol
_atom_type_description
_atom_type_scat_dispersion_real
_atom_type_scat_dispersion_imag
_atom_type_scat_source
C C 0.0033 0.0016 'International Tables Vol C Tables 4.2.6.8 and 6.1.1.4'
H H 0.0000 0.0000 'International Tables Vol C Tables 4.2.6.8 and 6.1.1.4'
B B 0.0013 0.0007 'International Tables Vol C Tables 4.2.6.8 and 6.1.1.4'
N N 0.0061 0.0033 'International Tables Vol C Tables 4.2.6.8 and 6.1.1.4'
O O 0.0106 0.0060 'International Tables Vol C Tables 4.2.6.8 and 6.1.1.4'
Mo Mo -1.6832 0.6857 'International Tables Vol C Tables 4.2.6.8 and 6.1.1.4'

loop_
_geom_angle_atom_site_label_1
_geom_angle_atom_site_label_2
_geom_angle_atom_site_label_3
_geom_angle
_geom_angle_site_symmetry_1
_geom_angle_site_symmetry_3
_geom_angle_publ_flag
O3 Mo O2 103.73(19) . . ?
O3 Mo O1 100.72(17) . . ?
O2 Mo O1 103.27(18) . . ?
O3 Mo N11 90.38(17) . . ?
O2 Mo N11 90.15(19) . . ?
O1 Mo N11 159.86(16) . . ?
O3 Mo N21 88.98(18) . . ?
O2 Mo N21 163.13(17) . . ?
O1 Mo N21 84.84(15) . . ?
N11 Mo N21 78.55(16) . . ?
O3 Mo N31 165.37(18) . . ?
O2 Mo N31 86.43(17) . . ?
O1 Mo N31 86.87(15) . . ?
N11 Mo N31 78.94(15) . . ?
N21 Mo N31 79.19(15) . . ?
C1 O1 Mo 153.4(3) . . ?
C13 N12 N11 107.8(5) . . ?
C13 N12 B1 128.8(5) . . ?
N11 N12 B1 123.4(4) . . ?
C35 N31 N32 107.6(4) . . ?
C35 N31 Mo 131.6(4) . . ?
N32 N31 Mo 120.7(3) . . ?
C23 N22 N21 110.0(5) . . ?
C23 N22 B1 129.8(5) . . ?
N21 N22 B1 120.2(4) . . ?
C25 N21 N22 106.1(4) . . ?
C25 N21 Mo 131.2(3) . . ?
N22 N21 Mo 122.4(3) . . ?
N22 C23 C24 108.7(6) . . ?
N32 C33 C34 109.1(5) . . ?
C15 N11 N12 107.9(4) . . ?
C15 N11 Mo 129.7(4) . . ?
N12 N11 Mo 122.4(3) . . ?
C33 N32 N31 108.3(5) . . ?
C33 N32 B1 130.5(5) . . ?
N31 N32 B1 121.2(4) . . ?
O1 C1 C2 120.1(5) . . ?
O1 C1 C6 118.1(5) . . ?
C2 C1 C6 121.7(5) . . ?
N31 C35 C34 108.9(5) . . ?
N31 C35 C36 123.2(5) . . ?
C34 C35 C36 127.8(5) . . ?
C3 C2 C1 117.2(6) . . ?
C3 C2 C7 121.4(6) . . ?
C1 C2 C7 121.3(5) . . ?
C15 C16 C17 109.1(6) . . ?
C15 C16 C18 112.0(6) . . ?
C17 C16 C18 110.2(6) . . ?
N32 B1 N22 108.8(5) . . ?
N32 B1 N12 107.2(5) . . ?
N22 B1 N12 108.6(5) . . ?
C5 C6 C1 118.3(6) . . ?
C5 C6 C8 121.7(6) . . ?
C1 C6 C8 119.9(5) . . ?
C27 C26 C25 109.3(5) . . ?
C27 C26 C28 111.1(7) . . ?
C25 C26 C28 111.6(6) . . ?
C35 C36 C37 108.8(5) . . ?
C35 C36 C38 113.0(5) . . ?
C37 C36 C38 110.2(5) . . ?
N21 C25 C24 109.7(5) . . ?
N21 C25 C26 122.6(5) . . ?
C24 C25 C26 127.6(5) . . ?
C5 C4 C3 120.8(6) . . ?
C14 C13 N12 109.0(5) . . ?
N11 C15 C14 108.0(5) . . ?
N11 C15 C16 122.9(5) . . ?
C14 C15 C16 129.1(5) . . ?
C13 C14 C15 107.4(5) . . ?
C33 C34 C35 106.0(5) . . ?
C23 C24 C25 105.5(5) . . ?
C4 C3 C2 121.2(7) . . ?
C4 C5 C6 120.8(7) . . ?

loop_
_geom_bond_atom_site_label_1
_geom_bond_atom_site_label_2
_geom_bond_distance
_geom_bond_site_symmetry_2
_geom_bond_publ_flag
Mo O3 1.696(4) . ?
Mo O2 1.696(4) . ?
Mo O1 1.891(3) . ?
Mo N11 2.206(4) . ?
Mo N21 2.325(4) . ?
Mo N31 2.372(4) . ?
O1 C1 1.351(6) . ?
N12 C13 1.351(7) . ?
N12 N11 1.373(6) . ?
N12 B1 1.537(8) . ?
N31 C35 1.341(7) . ?
N31 N32 1.370(6) . ?
N22 C23 1.326(7) . ?
N22 N21 1.369(6) . ?
N22 B1 1.524(8) . ?
N21 C25 1.347(6) . ?
C23 C24 1.373(9) . ?
C33 N32 1.348(6) . ?
C33 C34 1.362(9) . ?
N11 C15 1.351(6) . ?
N32 B1 1.524(8) . ?
C1 C2 1.395(8) . ?
C1 C6 1.400(7) . ?
C35 C34 1.392(8) . ?
C35 C36 1.489(8) . ?
C38 C36 1.527(8) . ?
C2 C3 1.391(8) . ?
C2 C7 1.501(9) . ?
C16 C15 1.498(8) . ?
C16 C17 1.531(10) . ?
C16 C18 1.536(10) . ?
C6 C5 1.379(9) . ?
C6 C8 1.507(9) . ?
C37 C36 1.515(8) . ?
C26 C27 1.507(9) . ?
C26 C25 1.510(8) . ?
C26 C28 1.530(9) . ?
C25 C24 1.387(8) . ?
C4 C5 1.360(11) . ?
C4 C3 1.373(11) . ?
C13 C14 1.350(9) . ?
C15 C14 1.381(8) . ?
